data_7205612
loop_
_publ_author_name
'Prikhodchenko, Petr V.'
'Medvedev, Alexander G.'
'Tripol'skaya, Tatiana A.'
'Churakov, Andrei V.'
'Wolanov, Yitzhak'
'Howard, Judith A. K.'
'Lev, Ovadia'

_publ_section_title
;
 Crystal structures of natural amino acid perhydrates
;
_journal_issue 7
_journal_name_full CrystEngComm
_journal_page_first 2399
_journal_paper_doi 10.1039/c0ce00481b
_journal_volume 13
_journal_year 2011
_chemical_absolute_configuration syn
_chemical_formula_moiety 'C9 H11 N O3, 2 (H2 O2)'
_chemical_formula_sum 'C9 H15 N O7'
_chemical_formula_weight 249.22
_chemical_name_common
;(S)-2-Amino-3-(4-hydroxyphenyl)propionic acid hydrogen
peroxide disolvate
;
_chemical_name_systematic
;
(S)-2-Amino-3-(4-hydroxyphenyl)propionic acid
hydrogen peroxide disolvate
;
_space_group_IT_number 4
_symmetry_cell_setting monoclinic
_symmetry_space_group_name_Hall 'P 2yb'
_symmetry_space_group_name_H-M 'P 1 21 1'
_atom_sites_solution_hydrogens difmap
_atom_sites_solution_primary direct
_atom_sites_solution_secondary difmap
_audit_creation_method SHELXL-97
_cell_angle_alpha 90.00
_cell_angle_beta 94.650(4)
_cell_angle_gamma 90.00
_cell_formula_units_Z 2
_cell_length_a 8.7005(19)
_cell_length_b 5.9331(13)
_cell_length_c 10.929(2)
_cell_measurement_reflns_used 1234
_cell_measurement_temperature 150(2)
_cell_measurement_theta_max 27.901
_cell_measurement_theta_min 2.398
_cell_volume 562.3(2)
_computing_structure_refinement 'SHELXL-97 (Sheldrick, 1997)'
_computing_structure_solution 'SHELXS-97 (Sheldrick, 1990)'
_diffrn_ambient_temperature 150(2)
_diffrn_measured_fraction_theta_full 0.980
_diffrn_measured_fraction_theta_max 0.980
_diffrn_measurement_device_type 'Bruker SMART APEX II'
_diffrn_measurement_method \w
_diffrn_radiation_monochromator graphite
_diffrn_radiation_source 'fine-focus sealed tube'
_diffrn_radiation_type MoK\a
_diffrn_radiation_wavelength 0.71073
_diffrn_reflns_av_R_equivalents 0.0395
_diffrn_reflns_av_sigmaI/netI 0.0363
_diffrn_reflns_limit_h_max 8
_diffrn_reflns_limit_h_min -11
_diffrn_reflns_limit_k_max 7
_diffrn_reflns_limit_k_min -7
_diffrn_reflns_limit_l_max 13
_diffrn_reflns_limit_l_min -8
_diffrn_reflns_number 3176
_diffrn_reflns_theta_full 27.05
_diffrn_reflns_theta_max 27.05
_diffrn_reflns_theta_min 1.87
_diffrn_standards_decay_% 0
_diffrn_standards_interval_time 0
_diffrn_standards_number 0
_exptl_absorpt_coefficient_mu 0.128
_exptl_absorpt_correction_T_max 0.9974
_exptl_absorpt_correction_T_min 0.9506
_exptl_absorpt_correction_type multi-scan
_exptl_absorpt_process_details 'SADABS (Bruker, 2004)'
_exptl_crystal_colour colourless
_exptl_crystal_density_diffrn 1.472
_exptl_crystal_density_method 'not measured'
_exptl_crystal_description needle
_exptl_crystal_F_000 264
_exptl_crystal_size_max 0.40
_exptl_crystal_size_mid 0.08
_exptl_crystal_size_min 0.02
_refine_diff_density_max 0.227
_refine_diff_density_min -0.243
_refine_diff_density_rms 0.047
_refine_ls_extinction_method none
_refine_ls_goodness_of_fit_ref 1.047
_refine_ls_hydrogen_treatment mixed
_refine_ls_matrix_type full
_refine_ls_number_parameters 180
_refine_ls_number_reflns 1326
_refine_ls_number_restraints 1
_refine_ls_restrained_S_all 1.046
_refine_ls_R_factor_all 0.0481
_refine_ls_R_factor_gt 0.0419
_refine_ls_shift/su_max 0.000
_refine_ls_shift/su_mean 0.000
_refine_ls_structure_factor_coef Fsqd
_refine_ls_weighting_details 'calc w=1/[\s^2^(Fo^2^)+(0.0398P)^2^+0.3029P] where P=(Fo^2^+2Fc^2^)/3'
_refine_ls_weighting_scheme calc
_refine_ls_wR_factor_gt 0.0951
_refine_ls_wR_factor_ref 0.0982
_reflns_number_gt 1191
_reflns_number_total 1326
_reflns_threshold_expression I>2\s(I)
_cod_data_source_file c0ce00481b.txt
_cod_data_source_block Tyr50
_cod_original_sg_symbol_H-M 'P 21'
_cod_database_code 7205612

loop_
_symmetry_equiv_pos_as_xyz
'x, y, z'
'-x, y+1/2, -z'

loop_
_atom_site_label
_atom_site_type_symbol
_atom_site_fract_x
_atom_site_fract_y
_atom_site_fract_z
_atom_site_U_iso_or_equiv
_atom_site_adp_type
_atom_site_occupancy
_atom_site_symmetry_multiplicity
_atom_site_calc_flag
_atom_site_refinement_flags
_atom_site_disorder_assembly
_atom_site_disorder_group
O11 O 0.1523(4) 0.1739(6) 0.1192(4) 0.0673(11) Uani 1 1 d . . .
H11 H 0.231(8) 0.283(12) 0.133(6) 0.101 Uiso 1 1 d . . .
O12 O 0.0584(3) 0.2797(5) 0.0196(2) 0.0413(7) Uani 1 1 d . . .
H12 H -0.020(5) 0.324(9) 0.067(4) 0.062 Uiso 1 1 d . . .
O21 O 0.7110(3) 0.2577(6) 0.9099(2) 0.0435(7) Uani 1 1 d . . .
H21 H 0.790(6) 0.269(10) 0.864(5) 0.065 Uiso 1 1 d . . .
O22 O 0.6610(3) 0.0380(6) 0.8644(4) 0.0597(9) Uani 1 1 d . . .
H22 H 0.550(7) 0.065(11) 0.851(5) 0.090 Uiso 1 1 d . . .
N1 N 0.7647(3) 0.0050(5) 0.1545(3) 0.0213(5) Uani 1 1 d . . .
H31 H 0.714(4) -0.142(8) 0.161(3) 0.032(6) Uiso 1 1 d . . .
H32 H 0.800(4) 0.025(8) 0.081(4) 0.032(6) Uiso 1 1 d . . .
H33 H 0.854(4) 0.038(7) 0.211(3) 0.032(6) Uiso 1 1 d . . .
O1 O 0.9536(3) 0.2590(4) 0.7346(2) 0.0271(5) Uani 1 1 d . . .
O2 O 0.6356(3) 0.5811(4) 0.1838(2) 0.0275(5) Uani 1 1 d . . .
O3 O 0.8664(2) 0.4168(4) 0.19444(19) 0.0234(5) Uani 1 1 d . . .
C1 C 0.7231(3) 0.4118(5) 0.1845(2) 0.0186(6) Uani 1 1 d . . .
C2 C 0.6456(3) 0.1787(5) 0.1767(3) 0.0179(6) Uani 1 1 d . . .
H2 H 0.5652 0.1781 0.1059 0.021 Uiso 1 1 calc R . .
C3 C 0.5679(3) 0.1259(5) 0.2955(3) 0.0218(6) Uani 1 1 d . . .
H3A H 0.4772 0.2257 0.2995 0.026 Uiso 1 1 calc R . .
H3B H 0.5300 -0.0315 0.2914 0.026 Uiso 1 1 calc R . .
C4 C 0.6719(3) 0.1550(5) 0.4118(3) 0.0202(6) Uani 1 1 d . . .
C5 C 0.6713(3) 0.3592(5) 0.4763(3) 0.0229(6) Uani 1 1 d . . .
H5 H 0.6044 0.4772 0.4468 0.027 Uiso 1 1 calc R . .
C6 C 0.7674(3) 0.3914(6) 0.5829(3) 0.0239(6) Uani 1 1 d . . .
H6 H 0.7662 0.5308 0.6256 0.029 Uiso 1 1 calc R . .
C7 C 0.8652(3) 0.2190(5) 0.6268(3) 0.0214(6) Uani 1 1 d . . .
C8 C 0.8686(4) 0.0156(6) 0.5637(3) 0.0244(6) Uani 1 1 d . . .
H8 H 0.9362 -0.1018 0.5931 0.029 Uiso 1 1 calc R . .
C9 C 0.7716(4) -0.0139(5) 0.4570(3) 0.0236(7) Uani 1 1 d . . .
H9 H 0.7738 -0.1530 0.4141 0.028 Uiso 1 1 calc R . .
H1 H 1.014(4) 0.158(8) 0.756(3) 0.035(11) Uiso 1 1 d . . .

loop_
_atom_site_aniso_label
_atom_site_aniso_U_11
_atom_site_aniso_U_22
_atom_site_aniso_U_33
_atom_site_aniso_U_23
_atom_site_aniso_U_13
_atom_site_aniso_U_12
O11 0.0562(19) 0.0429(19) 0.105(3) 0.038(2) 0.0172(19) 0.0161(17)
O12 0.0385(13) 0.0454(16) 0.0418(14) -0.0078(13) 0.0152(12) -0.0051(13)
O21 0.0403(14) 0.0611(19) 0.0291(12) -0.0017(14) 0.0035(11) -0.0222(15)
O22 0.0312(14) 0.0415(17) 0.103(3) 0.0003(19) -0.0127(15) -0.0050(14)
N1 0.0241(13) 0.0177(12) 0.0223(13) -0.0019(12) 0.0027(11) 0.0012(11)
O1 0.0326(12) 0.0234(12) 0.0242(11) -0.0020(10) -0.0057(9) 0.0072(11)
O2 0.0289(12) 0.0164(11) 0.0374(13) 0.0017(10) 0.0052(10) 0.0027(9)
O3 0.0207(10) 0.0231(11) 0.0264(11) 0.0003(9) 0.0023(8) -0.0022(9)
C1 0.0216(14) 0.0177(14) 0.0168(14) 0.0003(12) 0.0035(11) 0.0001(12)
C2 0.0178(14) 0.0148(14) 0.0208(14) 0.0007(12) 0.0000(11) -0.0003(12)
C3 0.0212(13) 0.0194(15) 0.0255(15) 0.0014(12) 0.0058(12) -0.0005(12)
C4 0.0216(14) 0.0204(14) 0.0194(14) 0.0033(13) 0.0071(11) -0.0021(13)
C5 0.0252(14) 0.0199(14) 0.0240(15) 0.0034(13) 0.0052(12) 0.0051(13)
C6 0.0284(14) 0.0185(14) 0.0253(15) -0.0022(14) 0.0058(12) 0.0022(13)
C7 0.0216(14) 0.0223(15) 0.0205(14) 0.0016(12) 0.0034(11) 0.0022(12)
C8 0.0287(15) 0.0186(14) 0.0259(15) 0.0027(13) 0.0024(13) 0.0052(13)
C9 0.0304(16) 0.0176(14) 0.0233(15) -0.0029(13) 0.0055(12) 0.0016(13)

loop_
_atom_type_symbol
_atom_type_description
_atom_type_scat_dispersion_real
_atom_type_scat_dispersion_imag
_atom_type_scat_source
C C 0.0033 0.0016 'International Tables Vol C Tables 4.2.6.8 and 6.1.1.4'
H H 0.0000 0.0000 'International Tables Vol C Tables 4.2.6.8 and 6.1.1.4'
N N 0.0061 0.0033 'International Tables Vol C Tables 4.2.6.8 and 6.1.1.4'
O O 0.0106 0.0060 'International Tables Vol C Tables 4.2.6.8 and 6.1.1.4'

loop_
_geom_angle_atom_site_label_1
_geom_angle_atom_site_label_2
_geom_angle_atom_site_label_3
_geom_angle
_geom_angle_site_symmetry_1
_geom_angle_site_symmetry_3
_geom_angle_publ_flag
O12 O11 H11 101(4) . . ?
O11 O12 H12 96(3) . . ?
O22 O21 H21 95(4) . . ?
O21 O22 H22 100(4) . . ?
C2 N1 H31 106(2) . . ?
C2 N1 H32 111(3) . . ?
H31 N1 H32 112(4) . . ?
C2 N1 H33 107(2) . . ?
H31 N1 H33 118(3) . . ?
H32 N1 H33 103(3) . . ?
C7 O1 H1 115(3) . . ?
O3 C1 O2 125.6(3) . . ?
O3 C1 C2 117.3(3) . . ?
O2 C1 C2 117.1(2) . . ?
N1 C2 C1 108.8(2) . . ?
N1 C2 C3 110.7(2) . . ?
C1 C2 C3 110.8(2) . . ?
N1 C2 H2 108.8 . . ?
C1 C2 H2 108.8 . . ?
C3 C2 H2 108.8 . . ?
C4 C3 C2 114.3(2) . . ?
C4 C3 H3A 108.7 . . ?
C2 C3 H3A 108.7 . . ?
C4 C3 H3B 108.7 . . ?
C2 C3 H3B 108.7 . . ?
H3A C3 H3B 107.6 . . ?
C9 C4 C5 118.2(3) . . ?
C9 C4 C3 122.1(3) . . ?
C5 C4 C3 119.7(3) . . ?
C6 C5 C4 120.9(3) . . ?
C6 C5 H5 119.6 . . ?
C4 C5 H5 119.6 . . ?
C7 C6 C5 119.8(3) . . ?
C7 C6 H6 120.1 . . ?
C5 C6 H6 120.1 . . ?
O1 C7 C6 117.0(3) . . ?
O1 C7 C8 122.8(3) . . ?
C6 C7 C8 120.3(3) . . ?
C7 C8 C9 119.2(3) . . ?
C7 C8 H8 120.4 . . ?
C9 C8 H8 120.4 . . ?
C4 C9 C8 121.6(3) . . ?
C4 C9 H9 119.2 . . ?
C8 C9 H9 119.2 . . ?

loop_
_geom_bond_atom_site_label_1
_geom_bond_atom_site_label_2
_geom_bond_distance
_geom_bond_site_symmetry_2
_geom_bond_publ_flag
O11 O12 1.450(4) . ?
O11 H11 0.94(7) . ?
O12 H12 0.92(5) . ?
O21 O22 1.449(5) . ?
O21 H21 0.89(5) . ?
O22 H22 0.98(6) . ?
N1 C2 1.495(4) . ?
N1 H31 0.98(4) . ?
N1 H32 0.89(4) . ?
N1 H33 0.98(4) . ?
O1 C7 1.374(4) . ?
O1 H1 0.82(4) . ?
O2 C1 1.260(4) . ?
O3 C1 1.244(4) . ?
C1 C2 1.537(4) . ?
C2 C3 1.544(4) . ?
C2 H2 1.0000 . ?
C3 C4 1.509(4) . ?
C3 H3A 0.9900 . ?
C3 H3B 0.9900 . ?
C4 C9 1.390(4) . ?
C4 C5 1.402(4) . ?
C5 C6 1.391(4) . ?
C5 H5 0.9500 . ?
C6 C7 1.391(4) . ?
C6 H6 0.9500 . ?
C7 C8 1.392(5) . ?
C8 C9 1.394(4) . ?
C8 H8 0.9500 . ?
C9 H9 0.9500 . ?

loop_
_geom_hbond_atom_site_label_D
_geom_hbond_atom_site_label_H
_geom_hbond_atom_site_label_A
_geom_hbond_distance_DH
_geom_hbond_distance_HA
_geom_hbond_distance_DA
_geom_hbond_angle_DHA
_geom_hbond_site_symmetry_A
O21 H21 O1 0.89(5) 2.08(6) 2.964(4) 170(5) .
O22 H22 O2 0.98(6) 1.63(6) 2.604(4) 172(6) 2_646
O11 H11 O22 0.94(7) 1.78(7) 2.700(5) 163(6) 2_656
O12 H12 O3 0.92(5) 1.86(5) 2.760(3) 165(4) 1_455
O1 H1 O3 0.82(4) 1.82(4) 2.642(3) 175(4) 2_746
N1 H31 O2 0.98(4) 1.81(4) 2.784(4) 175(3) 1_545
N1 H32 O12 0.89(4) 2.25(4) 2.873(4) 127(4) 2_645
N1 H32 O21 0.89(4) 2.40(4) 3.067(4) 131(3) 1_554
N1 H33 O1 0.98(4) 2.39(4) 3.021(4) 122(3) 2_746

loop_
_geom_torsion_atom_site_label_1
_geom_torsion_atom_site_label_2
_geom_torsion_atom_site_label_3
_geom_torsion_atom_site_label_4
_geom_torsion
_geom_torsion_site_symmetry_1
_geom_torsion_site_symmetry_2
_geom_torsion_site_symmetry_3
_geom_torsion_site_symmetry_4
_geom_torsion_publ_flag
H11 O11 O12 H22 -66(4) . . . . ?
H21 O21 O22 H22 -135(5) . . . . ?

loop_
_cod_related_entry_id
_cod_related_entry_database
_cod_related_entry_code
1 ChemSpider 30653747
